data_2101236
loop_
_publ_author_name
'Kusz, J.'
'B\"ohm, H.'

_publ_section_title
;
 The low-temperature structure of NbTe~4~
;
_journal_issue 6
_journal_name_full 'Acta Crystallographica Section B'
_journal_page_first 649
_journal_page_last 655
_journal_paper_doi 10.1107/S0108768194005161
_journal_volume 50
_journal_year 1994
_chemical_formula_sum 'Nb Te4'
_chemical_formula_weight 603
_symmetry_cell_setting tetragonal
_symmetry_space_group_name_Hall '-P 4 2c'
_symmetry_space_group_name_H-M 'P 4/m c c'
_cell_angle_alpha 90
_cell_angle_beta 90
_cell_angle_gamma 90
_cell_formula_units_Z 8
_cell_length_a 6.4835(2)
_cell_length_b 6.4835(2)
_cell_length_c 6.8217(5)
_diffrn_radiation_type Mo
_diffrn_radiation_wavelength 0.7107
_cod_data_source_file se0142.cif
_cod_original_formula_sum 'Nb1 Te4'
_cod_database_code 2101236

loop_
_atom_site_label
_atom_site_fract_x
_atom_site_fract_y
_atom_site_fract_z
Nb .0 .0 .25
Te .23590(10) .09210(10) .0
